data_2015095
loop_
_publ_author_name
'Din\,cer, Muharrem'
'\"Ozdemir, Nam\?ik'
'G\"unay, M. Emin'
'\,Cetinkaya, Bekir'
'B\"uy\"ukg\"ung\"or, Orhan'

_publ_section_title '[1,3-Bis(2-ethoxyphenyl)imidazolidin-2-ylidene]bromo(cycloocta-1,5-diene)rhodium(I)'
_journal_coeditor_code TR1125
_journal_issue 8
_journal_name_full 'Acta Crystallographica Section C'
_journal_page_first m373
_journal_page_last m375
_journal_paper_doi 10.1107/S0108270105013284
_journal_volume 61
_journal_year 2005
_chemical_formula_iupac '[Rh Br (C19 H22 N2 O2) (C8 H12)]'
_chemical_formula_moiety 'C27 H34 Br N2 O2 Rh'
_chemical_formula_sum 'C27 H34 Br N2 O2 Rh'
_chemical_formula_weight 601.38
_chemical_name_systematic
;
[1,3-Bis(2-ethoxyphenyl)imidazolidin-2-ylidene]bromo(1,5-
cyclooctadiene)rhodium(I)
;
_space_group_IT_number 14
_symmetry_cell_setting monoclinic
_symmetry_space_group_name_Hall '-P 2ybc'
_symmetry_space_group_name_H-M 'P 1 21/c 1'
_atom_sites_solution_hydrogens geom
_atom_sites_solution_primary direct
_atom_sites_solution_secondary difmap
_audit_creation_method SHELXL97
_cell_angle_alpha 90.00
_cell_angle_beta 114.982(3)
_cell_angle_gamma 90.00
_cell_formula_units_Z 8
_cell_length_a 19.7510(6)
_cell_length_b 17.6450(6)
_cell_length_c 17.1978(7)
_cell_measurement_reflns_used 75141
_cell_measurement_temperature 100
_cell_measurement_theta_max 27.25
_cell_measurement_theta_min 1.33
_cell_volume 5432.8(4)
_computing_cell_refinement X-AREA
_computing_data_collection 'X-AREA (Stoe & Cie, 2002)'
_computing_data_reduction 'X-RED32 (Stoe & Cie, 2002)'
_computing_molecular_graphics 'ORTEP-3 for Windows (Farrugia, 1997)'
_computing_publication_material 'WinGX (Farrugia, 1999) and PLATON (Spek, 2003)'
_computing_structure_refinement SHELXL97
_computing_structure_solution 'SHELXS97 (Sheldrick, 1997)'
_diffrn_ambient_temperature 100
_diffrn_detector_area_resol_mean 6.67
_diffrn_measured_fraction_theta_full 1.000
_diffrn_measured_fraction_theta_max 1.000
_diffrn_measurement_device_type 'Stoe IPDS 2'
_diffrn_measurement_method \w
_diffrn_radiation_monochromator 'plane graphite'
_diffrn_radiation_source 'sealed X-ray tube'
_diffrn_radiation_type MoK\a
_diffrn_radiation_wavelength 0.71073
_diffrn_reflns_av_R_equivalents 0.0881
_diffrn_reflns_av_sigmaI/netI 0.0546
_diffrn_reflns_limit_h_max 24
_diffrn_reflns_limit_h_min -24
_diffrn_reflns_limit_k_max 21
_diffrn_reflns_limit_k_min -21
_diffrn_reflns_limit_l_max 21
_diffrn_reflns_limit_l_min -21
_diffrn_reflns_number 76907
_diffrn_reflns_theta_full 26.00
_diffrn_reflns_theta_max 26.00
_diffrn_reflns_theta_min 1.62
_diffrn_standards_decay_% 0
_diffrn_standards_interval_count 0
_diffrn_standards_number 0
_exptl_absorpt_coefficient_mu 2.124
_exptl_absorpt_correction_T_max 0.6825
_exptl_absorpt_correction_T_min 0.4879
_exptl_absorpt_correction_type integration
_exptl_absorpt_process_details '(X-RED32; Stoe & Cie, 2002)'
_exptl_crystal_colour yellow
_exptl_crystal_density_diffrn 1.471
_exptl_crystal_density_method 'not measured'
_exptl_crystal_description prism
_exptl_crystal_F_000 2448
_exptl_crystal_size_max 0.45
_exptl_crystal_size_mid 0.32
_exptl_crystal_size_min 0.20
_refine_diff_density_max 0.747
_refine_diff_density_min -0.868
_refine_ls_extinction_method none
_refine_ls_goodness_of_fit_ref 1.019
_refine_ls_hydrogen_treatment constr
_refine_ls_matrix_type full
_refine_ls_number_parameters 680
_refine_ls_number_reflns 10685
_refine_ls_number_restraints 278
_refine_ls_restrained_S_all 1.010
_refine_ls_R_factor_all 0.0367
_refine_ls_R_factor_gt 0.0262
_refine_ls_shift/su_max 0.003
_refine_ls_shift/su_mean 0.000
_refine_ls_structure_factor_coef Fsqd
_refine_ls_weighting_details 'calc w = 1/[\s^2^(Fo^2^)+(0.0324P)^2^+2.0889P] where P=(Fo^2^+2Fc^2^)/3'
_refine_ls_weighting_scheme calc
_refine_ls_wR_factor_gt 0.0593
_refine_ls_wR_factor_ref 0.0617
_reflns_number_gt 9007
_reflns_number_total 10685
_reflns_threshold_expression I>2\s(I)
_cod_data_source_file tr1125.cif
_cod_data_source_block II
_cod_original_cell_volume 5432.8(3)
_cod_original_sg_symbol_H-M 'P 21/c'
_cod_database_code 2015095

loop_
_symmetry_equiv_pos_as_xyz
'x, y, z'
'-x, y+1/2, -z+1/2'
'-x, -y, -z'
'x, -y-1/2, z-1/2'

loop_
_atom_site_label
_atom_site_fract_x
_atom_site_fract_y
_atom_site_fract_z
_atom_site_U_iso_or_equiv
_atom_site_adp_type
_atom_site_calc_flag
_atom_site_refinement_flags
_atom_site_occupancy
_atom_site_disorder_assembly
_atom_site_disorder_group
_atom_site_type_symbol
Rh1 0.833810(10) 0.845952(10) 0.653460(11) 0.01627(5) Uani d . 1 . . Rh
Br1 0.769931(13) 0.731330(15) 0.686647(16) 0.02359(6) Uani d . 1 . . Br
O1A 0.9526(2) 0.7780(2) 0.4509(3) 0.0347(8) Uani d PU 0.730(6) A 1 O
O1B 0.9772(5) 0.8010(6) 0.4901(8) 0.037(2) Uani d PU 0.270(6) A 2 O
O2 0.75068(10) 0.94111(10) 0.39219(12) 0.0283(4) Uani d . 1 A . O
N1 0.84716(12) 0.75353(12) 0.50789(13) 0.0219(4) Uani d . 1 . . N
N2 0.73958(11) 0.81001(12) 0.46829(13) 0.0213(4) Uani d . 1 . . N
C1 0.80718(13) 0.79991(13) 0.53540(15) 0.0171(5) Uani d . 1 A . C
C2 0.80751(18) 0.73080(17) 0.41445(17) 0.0337(6) Uani d . 1 A . C
H2A 0.8017 0.6763 0.4081 0.040 Uiso calc R 1 . . H
H2B 0.8339 0.7489 0.3817 0.040 Uiso calc R 1 . . H
C3 0.73192(17) 0.77053(16) 0.38723(17) 0.0315(6) Uani d . 1 A . C
H3A 0.7234 0.8066 0.3415 0.038 Uiso calc R 1 . . H
H3B 0.6913 0.7342 0.3683 0.038 Uiso calc R 1 . . H
C4 0.86134(13) 0.95384(14) 0.61366(16) 0.0207(5) Uani d . 1 . . C
H4 0.8423 0.9599 0.5514 0.025 Uiso calc R 1 . . H
C5 0.84467(15) 1.02179(16) 0.65983(19) 0.0306(6) Uani d . 1 . . C
H5A 0.8914 1.0421 0.7019 0.037 Uiso calc R 1 . . H
H5B 0.8202 1.0613 0.6182 0.037 Uiso calc R 1 . . H
C6 0.79487(19) 0.99985(18) 0.7049(2) 0.0439(8) Uani d . 1 . . C
H6A 0.7430 1.0011 0.6634 0.053 Uiso calc R 1 . . H
H6B 0.8011 1.0372 0.7488 0.053 Uiso calc R 1 . . H
C7 0.81243(18) 0.92061(18) 0.74671(19) 0.0370(7) Uani d . 1 . . C
H7 0.7741 0.9011 0.7636 0.044 Uiso calc R 1 . . H
C8 0.88077(18) 0.88964(19) 0.79059(17) 0.0405(8) Uani d . 1 . . C
H8 0.8828 0.8515 0.8330 0.049 Uiso calc R 1 . . H
C9 0.95486(19) 0.9301(2) 0.8119(2) 0.0500(9) Uani d . 1 . . C
H9A 0.9913 0.9130 0.8674 0.060 Uiso calc R 1 . . H
H9B 0.9480 0.9842 0.8157 0.060 Uiso calc R 1 . . H
C10 0.98582(15) 0.91503(18) 0.7424(2) 0.0426(8) Uani d . 1 . . C
H10A 1.0186 0.9565 0.7440 0.051 Uiso calc R 1 . . H
H10B 1.0155 0.8691 0.7576 0.051 Uiso calc R 1 . . H
C11 0.92536(13) 0.90691(14) 0.65048(18) 0.0247(5) Uani d . 1 . . C
H11 0.9435 0.8873 0.6094 0.030 Uiso calc R 1 . . H
C12A 0.9191(4) 0.7279(4) 0.5585(5) 0.0202(12) Uani d PDU 0.730(6) A 1 C
C13A 0.9370(5) 0.6945(5) 0.6394(6) 0.0227(13) Uani d PDU 0.730(6) A 1 C
H13A 0.8995 0.6857 0.6575 0.027 Uiso calc PR 0.730(6) A 1 H
C14A 1.0108(5) 0.6746(4) 0.6926(5) 0.0284(15) Uani d PDU 0.730(6) A 1 C
H14A 1.0230 0.6526 0.7460 0.034 Uiso calc PR 0.730(6) A 1 H
C15A 1.0653(4) 0.6884(4) 0.6635(4) 0.0298(15) Uani d PDU 0.730(6) A 1 C
H15A 1.1145 0.6753 0.6982 0.036 Uiso calc PR 0.730(6) A 1 H
C16A 1.0487(3) 0.7216(3) 0.5834(4) 0.0292(12) Uani d PDU 0.730(6) A 1 C
H16A 1.0866 0.7299 0.5659 0.035 Uiso calc PR 0.730(6) A 1 H
C17A 0.9745(3) 0.7423(3) 0.5291(3) 0.0256(11) Uani d PDU 0.730(6) A 1 C
C18A 1.0065(3) 0.7978(3) 0.4174(4) 0.0495(12) Uani d PDU 0.730(6) A 1 C
H18A 0.9812 0.8035 0.3556 0.059 Uiso calc PR 0.730(6) A 1 H
H18B 1.0429 0.7573 0.4299 0.059 Uiso calc PR 0.730(6) A 1 H
C19A 1.0465(3) 0.8714(4) 0.4574(4) 0.0602(16) Uani d PDU 0.730(6) A 1 C
H19A 1.0102 0.9098 0.4516 0.072 Uiso calc PR 0.730(6) A 1 H
H19B 1.0764 0.8875 0.4286 0.072 Uiso calc PR 0.730(6) A 1 H
H19C 1.0780 0.8633 0.5171 0.072 Uiso calc PR 0.730(6) A 1 H
C12B 0.9269(10) 0.7314(12) 0.5732(14) 0.020(2) Uani d PDU 0.270(6) A 2 C
C13B 0.9348(14) 0.6866(15) 0.6446(16) 0.020(2) Uani d PDU 0.270(6) A 2 C
H13B 0.8930 0.6743 0.6537 0.024 Uiso calc PR 0.270(6) A 2 H
C14B 1.0054(13) 0.6606(13) 0.7015(14) 0.019(2) Uani d PDU 0.270(6) A 2 C
H14B 1.0112 0.6311 0.7487 0.023 Uiso calc PR 0.270(6) A 2 H
C15B 1.0663(12) 0.6802(10) 0.6855(10) 0.021(3) Uani d PDU 0.270(6) A 2 C
H15B 1.1134 0.6631 0.7230 0.025 Uiso calc PR 0.270(6) A 2 H
C16B 1.0600(8) 0.7242(9) 0.6158(9) 0.021(2) Uani d PDU 0.270(6) A 2 C
H16B 1.1024 0.7359 0.6077 0.026 Uiso calc PR 0.270(6) A 2 H
C17B 0.9897(8) 0.7513(8) 0.5574(8) 0.019(2) Uani d PDU 0.270(6) A 2 C
C18B 1.0386(7) 0.8258(9) 0.4715(10) 0.046(3) Uani d PDU 0.270(6) A 2 C
H18C 1.0550 0.7842 0.4466 0.055 Uiso calc PR 0.270(6) A 2 H
H18D 1.0803 0.8409 0.5243 0.055 Uiso calc PR 0.270(6) A 2 H
C19B 1.0148(9) 0.8910(9) 0.4105(11) 0.061(4) Uani d PDU 0.270(6) A 2 C
H19D 0.9706 0.8775 0.3606 0.073 Uiso calc PR 0.270(6) A 2 H
H19E 1.0540 0.9035 0.3937 0.073 Uiso calc PR 0.270(6) A 2 H
H19F 1.0044 0.9340 0.4379 0.073 Uiso calc PR 0.270(6) A 2 H
C20 0.69229(13) 0.87390(14) 0.46637(15) 0.0216(5) Uani d . 1 A . C
C21 0.64216(14) 0.86874(17) 0.50407(17) 0.0284(6) Uani d . 1 . . C
H21 0.6370 0.8237 0.5291 0.034 Uiso calc R 1 A . H
C22 0.59951(15) 0.93315(19) 0.50349(18) 0.0355(7) Uani d . 1 A . C
H22 0.5659 0.9305 0.5284 0.043 Uiso calc R 1 . . H
C23 0.60732(16) 1.00125(18) 0.46560(19) 0.0370(7) Uani d . 1 . . C
H23 0.5790 1.0431 0.4662 0.044 Uiso calc R 1 A . H
C24 0.65694(15) 1.00734(16) 0.42696(18) 0.0300(6) Uani d . 1 A . C
H24 0.6617 1.0525 0.4019 0.036 Uiso calc R 1 . . H
C25 0.69965(13) 0.94281(15) 0.42708(16) 0.0229(5) Uani d . 1 . . C
C26 0.77306(17) 1.01308(18) 0.3670(2) 0.0374(7) Uani d . 1 . . C
H26A 0.7902 1.0486 0.4145 0.045 Uiso calc R 1 A . H
H26B 0.7313 1.0355 0.3191 0.045 Uiso calc R 1 . . H
C27 0.83558(19) 0.9941(2) 0.3416(3) 0.0561(10) Uani d . 1 A . C
H27A 0.8755 0.9700 0.3889 0.084 Uiso calc R 1 . . H
H27B 0.8537 1.0398 0.3267 0.084 Uiso calc R 1 . . H
H27C 0.8173 0.9605 0.2932 0.084 Uiso calc R 1 . . H
Rh2 0.301662(9) 0.710167(10) 0.533440(11) 0.01546(5) Uani d . 1 . . Rh
Br2 0.246080(14) 0.784945(15) 0.620368(17) 0.02694(6) Uani d . 1 . . Br
O3 0.54336(9) 0.61880(10) 0.68834(12) 0.0264(4) Uani d . 1 . . O
O4 0.32904(9) 0.45013(10) 0.56687(12) 0.0254(4) Uani d . 1 . . O
N3 0.42080(10) 0.65817(11) 0.70627(13) 0.0186(4) Uani d . 1 . . N
N4 0.32686(10) 0.57942(11) 0.65814(13) 0.0180(4) Uani d . 1 . . N
C28 0.35418(12) 0.64467(13) 0.64015(15) 0.0161(4) Uani d . 1 . . C
C29 0.44153(13) 0.60028(14) 0.77669(15) 0.0211(5) Uani d . 1 . . C
H29A 0.4419 0.6224 0.8285 0.025 Uiso calc R 1 . . H
H29B 0.4902 0.5784 0.7896 0.025 Uiso calc R 1 . . H
C30 0.37891(13) 0.54015(14) 0.73836(15) 0.0216(5) Uani d . 1 . . C
H30A 0.3977 0.4932 0.7257 0.026 Uiso calc R 1 . . H
H30B 0.3551 0.5299 0.7764 0.026 Uiso calc R 1 . . H
C31 0.32044(14) 0.62843(14) 0.45040(15) 0.0214(5) Uani d . 1 . . C
H31 0.3333 0.5775 0.4750 0.026 Uiso calc R 1 . . H
C32 0.26000(15) 0.62995(17) 0.35706(17) 0.0301(6) Uani d . 1 . . C
H32A 0.2811 0.6510 0.3200 0.036 Uiso calc R 1 . . H
H32B 0.2439 0.5786 0.3382 0.036 Uiso calc R 1 . . H
C33 0.19198(15) 0.67778(18) 0.34913(18) 0.0344(7) Uani d . 1 . . C
H33A 0.1576 0.6455 0.3609 0.041 Uiso calc R 1 . . H
H33B 0.1664 0.6955 0.2904 0.041 Uiso calc R 1 . . H
C34 0.21143(14) 0.74694(16) 0.40974(16) 0.0270(6) Uani d . 1 . . C
H34 0.1682 0.7691 0.4153 0.032 Uiso calc R 1 . . H
C35 0.27005(15) 0.79769(15) 0.42681(17) 0.0277(6) Uani d . 1 . . C
H35 0.2610 0.8487 0.4430 0.033 Uiso calc R 1 . . H
C36 0.32249(17) 0.79488(17) 0.3820(2) 0.0356(7) Uani d . 1 . . C
H36A 0.3364 0.8461 0.3740 0.043 Uiso calc R 1 . . H
H36B 0.2967 0.7719 0.3258 0.043 Uiso calc R 1 . . H
C37 0.39304(16) 0.74919(17) 0.4345(2) 0.0340(6) Uani d . 1 . . C
H37A 0.4296 0.7828 0.4757 0.041 Uiso calc R 1 . . H
H37B 0.4140 0.7306 0.3963 0.041 Uiso calc R 1 . . H
C38 0.38018(14) 0.68135(15) 0.48317(16) 0.0231(5) Uani d . 1 . . C
H38 0.4266 0.6596 0.5261 0.028 Uiso calc R 1 . . H
C39 0.47003(12) 0.71812(14) 0.70488(15) 0.0190(5) Uani d . 1 . . C
C40 0.45372(13) 0.79549(14) 0.70906(16) 0.0220(5) Uani d . 1 . . C
H40 0.4109 0.8090 0.7156 0.026 Uiso calc R 1 . . H
C41 0.50149(14) 0.85253(15) 0.70344(17) 0.0258(5) Uani d . 1 . . C
H41 0.4905 0.9035 0.7060 0.031 Uiso calc R 1 . . H
C42 0.56542(14) 0.83116(15) 0.69404(17) 0.0264(6) Uani d . 1 . . C
H42 0.5975 0.8683 0.6906 0.032 Uiso calc R 1 . . H
C43 0.58247(13) 0.75355(15) 0.68967(16) 0.0239(5) Uani d . 1 . . C
H43 0.6255 0.7403 0.6834 0.029 Uiso calc R 1 . . H
C44 0.53466(13) 0.69656(14) 0.69473(15) 0.0210(5) Uani d . 1 . . C
C45 0.60682(14) 0.59161(16) 0.67623(19) 0.0286(6) Uani d . 1 . . C
H45A 0.6522 0.5986 0.7282 0.034 Uiso calc R 1 . . H
H45B 0.6117 0.6192 0.6301 0.034 Uiso calc R 1 . . H
C46 0.59390(17) 0.50688(18) 0.6538(2) 0.0415(8) Uani d . 1 . . C
H46A 0.5892 0.4802 0.7000 0.062 Uiso calc R 1 . . H
H46B 0.6355 0.4869 0.6453 0.062 Uiso calc R 1 . . H
H46C 0.5490 0.5007 0.6022 0.062 Uiso calc R 1 . . H
C47 0.25859(13) 0.54487(14) 0.59865(15) 0.0193(5) Uani d . 1 . . C
C48 0.19130(14) 0.57818(14) 0.58723(16) 0.0230(5) Uani d . 1 . . C
H48 0.1907 0.6207 0.6189 0.028 Uiso calc R 1 . . H
C49 0.12464(14) 0.54692(16) 0.52760(18) 0.0286(6) Uani d . 1 . . C
H49 0.0791 0.5679 0.5203 0.034 Uiso calc R 1 . . H
C50 0.12633(15) 0.48333(16) 0.47832(19) 0.0312(6) Uani d . 1 . . C
H50 0.0816 0.4635 0.4382 0.037 Uiso calc R 1 . . H
C51 0.19347(14) 0.44959(15) 0.48847(18) 0.0279(6) Uani d . 1 . . C
H51 0.1939 0.4082 0.4552 0.033 Uiso calc R 1 . . H
C52 0.26010(13) 0.47970(14) 0.55017(16) 0.0217(5) Uani d . 1 . . C
C53 0.33277(15) 0.38751(15) 0.51195(17) 0.0264(5) Uani d . 1 . . C
H53A 0.3164 0.4048 0.4532 0.032 Uiso calc R 1 . . H
H53B 0.3008 0.3461 0.5127 0.032 Uiso calc R 1 . . H
C54 0.41287(16) 0.36183(17) 0.54742(19) 0.0345(6) Uani d . 1 . . C
H54A 0.4440 0.4035 0.5470 0.052 Uiso calc R 1 . . H
H54B 0.4176 0.3214 0.5127 0.052 Uiso calc R 1 . . H
H54C 0.4281 0.3442 0.6052 0.052 Uiso calc R 1 . . H

loop_
_atom_site_aniso_label
_atom_site_aniso_U_11
_atom_site_aniso_U_22
_atom_site_aniso_U_33
_atom_site_aniso_U_12
_atom_site_aniso_U_13
_atom_site_aniso_U_23
Rh1 0.01514(9) 0.01814(10) 0.01528(9) -0.00431(7) 0.00617(7) -0.00146(7)
Br1 0.02167(12) 0.02910(14) 0.02176(12) -0.00818(10) 0.01087(10) -0.00173(10)
O1A 0.0286(17) 0.047(2) 0.035(2) -0.0043(14) 0.0202(15) 0.0068(15)
O1B 0.028(4) 0.044(4) 0.047(5) 0.003(3) 0.024(3) 0.014(4)
O2 0.0308(10) 0.0246(10) 0.0308(10) 0.0024(8) 0.0142(8) 0.0046(8)
N1 0.0291(11) 0.0203(11) 0.0214(11) 0.0044(9) 0.0157(9) 0.0019(8)
N2 0.0237(10) 0.0216(11) 0.0146(10) 0.0032(8) 0.0042(8) -0.0025(8)
C1 0.0187(11) 0.0127(11) 0.0220(12) -0.0012(9) 0.0107(9) 0.0036(9)
C2 0.0535(18) 0.0283(15) 0.0213(13) 0.0126(13) 0.0178(13) 0.0014(11)
C3 0.0466(17) 0.0254(14) 0.0187(13) 0.0073(12) 0.0100(12) -0.0010(10)
C4 0.0197(11) 0.0184(12) 0.0231(12) -0.0032(9) 0.0084(10) 0.0014(9)
C5 0.0278(14) 0.0234(14) 0.0351(15) 0.0009(11) 0.0079(12) -0.0051(11)
C6 0.0493(19) 0.0368(18) 0.052(2) -0.0034(14) 0.0281(16) -0.0183(15)
C7 0.0464(18) 0.0406(17) 0.0324(15) -0.0142(14) 0.0247(14) -0.0170(13)
C8 0.0546(19) 0.0502(19) 0.0139(12) -0.0303(16) 0.0117(13) -0.0101(12)
C9 0.0450(19) 0.050(2) 0.0314(17) -0.0208(16) -0.0065(14) 0.0037(15)
C10 0.0164(13) 0.0362(17) 0.057(2) -0.0065(12) -0.0023(13) 0.0059(15)
C11 0.0177(11) 0.0200(13) 0.0383(15) -0.0032(10) 0.0136(11) 0.0011(11)
C12A 0.022(2) 0.0142(19) 0.026(3) 0.0005(17) 0.011(2) -0.0025(18)
C13A 0.0215(18) 0.019(3) 0.030(2) 0.0004(18) 0.0128(17) -0.003(2)
C14A 0.029(2) 0.022(3) 0.030(3) 0.005(2) 0.0081(18) 0.002(2)
C15A 0.0231(18) 0.027(3) 0.038(3) 0.0062(18) 0.012(2) -0.001(2)
C16A 0.024(2) 0.031(2) 0.039(3) 0.0008(17) 0.019(2) -0.004(2)
C17A 0.027(2) 0.021(2) 0.031(3) 0.0023(17) 0.014(2) -0.002(2)
C18A 0.040(2) 0.070(3) 0.053(3) -0.006(2) 0.034(2) 0.012(2)
C19A 0.033(3) 0.060(4) 0.082(4) -0.005(2) 0.020(3) 0.033(3)
C12B 0.017(4) 0.016(4) 0.028(4) 0.004(3) 0.011(3) 0.000(4)
C13B 0.022(4) 0.016(4) 0.024(4) -0.002(4) 0.013(3) 0.005(4)
C14B 0.020(3) 0.017(5) 0.028(4) 0.000(4) 0.017(3) 0.002(4)
C15B 0.022(4) 0.019(4) 0.026(5) 0.004(3) 0.014(4) 0.003(4)
C16B 0.016(4) 0.025(4) 0.031(5) 0.004(3) 0.017(4) 0.002(4)
C17B 0.022(4) 0.016(4) 0.026(5) 0.001(3) 0.016(4) 0.001(4)
C18B 0.032(5) 0.055(6) 0.062(6) -0.004(4) 0.030(4) 0.016(5)
C19B 0.044(7) 0.077(8) 0.076(8) -0.006(6) 0.040(6) 0.028(6)
C20 0.0183(11) 0.0234(13) 0.0161(11) 0.0017(10) 0.0004(9) -0.0019(9)
C21 0.0193(12) 0.0357(15) 0.0238(13) -0.0012(11) 0.0029(10) 0.0018(11)
C22 0.0195(13) 0.056(2) 0.0285(14) 0.0076(12) 0.0075(11) -0.0011(13)
C23 0.0287(15) 0.0423(18) 0.0311(15) 0.0180(13) 0.0042(12) -0.0014(13)
C24 0.0304(14) 0.0242(14) 0.0264(14) 0.0081(11) 0.0034(11) 0.0019(11)
C25 0.0208(12) 0.0235(13) 0.0179(12) 0.0031(10) 0.0018(10) -0.0012(10)
C26 0.0360(16) 0.0329(16) 0.0362(16) -0.0035(13) 0.0083(13) 0.0125(13)
C27 0.0403(19) 0.075(3) 0.056(2) -0.0037(17) 0.0231(17) 0.025(2)
Rh2 0.01330(9) 0.01446(9) 0.01711(9) 0.00249(7) 0.00495(7) 0.00109(7)
Br2 0.02309(12) 0.02640(14) 0.03186(14) 0.00492(10) 0.01211(11) -0.00284(11)
O3 0.0192(8) 0.0224(9) 0.0407(11) 0.0000(7) 0.0157(8) -0.0028(8)
O4 0.0208(9) 0.0227(9) 0.0297(10) -0.0003(7) 0.0079(7) -0.0072(7)
N3 0.0120(9) 0.0208(10) 0.0197(10) 0.0013(8) 0.0035(8) 0.0031(8)
N4 0.0150(9) 0.0159(10) 0.0193(10) 0.0001(8) 0.0035(8) 0.0028(8)
C28 0.0137(10) 0.0158(11) 0.0199(11) 0.0015(9) 0.0081(9) -0.0026(9)
C29 0.0177(11) 0.0241(13) 0.0192(12) 0.0023(10) 0.0056(9) 0.0027(10)
C30 0.0195(11) 0.0198(12) 0.0208(12) 0.0025(10) 0.0040(10) 0.0057(10)
C31 0.0259(12) 0.0195(12) 0.0194(12) 0.0068(10) 0.0102(10) -0.0012(9)
C32 0.0309(14) 0.0313(15) 0.0224(13) 0.0004(12) 0.0057(11) -0.0065(11)
C33 0.0245(13) 0.0394(17) 0.0277(15) 0.0043(12) -0.0005(11) -0.0029(12)
C34 0.0197(12) 0.0317(15) 0.0204(12) 0.0131(11) -0.0005(10) 0.0073(11)
C35 0.0357(14) 0.0193(13) 0.0254(13) 0.0093(11) 0.0104(11) 0.0105(10)
C36 0.0479(17) 0.0286(15) 0.0354(16) -0.0004(13) 0.0227(14) 0.0105(12)
C37 0.0367(15) 0.0354(17) 0.0372(16) -0.0049(13) 0.0228(13) 0.0014(13)
C38 0.0223(12) 0.0277(13) 0.0235(13) 0.0044(10) 0.0139(10) 0.0008(10)
C39 0.0127(10) 0.0236(13) 0.0171(11) -0.0015(9) 0.0029(9) 0.0003(9)
C40 0.0141(11) 0.0241(13) 0.0234(12) 0.0013(9) 0.0035(9) 0.0006(10)
C41 0.0223(12) 0.0213(13) 0.0281(13) -0.0017(10) 0.0050(10) 0.0006(10)
C42 0.0200(12) 0.0279(14) 0.0257(13) -0.0090(10) 0.0042(10) -0.0002(11)
C43 0.0144(11) 0.0320(15) 0.0240(13) -0.0033(10) 0.0069(10) -0.0008(11)
C44 0.0156(11) 0.0242(13) 0.0198(12) 0.0003(9) 0.0041(9) -0.0004(10)
C45 0.0178(12) 0.0352(15) 0.0364(15) 0.0010(11) 0.0150(11) -0.0081(12)
C46 0.0314(15) 0.0393(18) 0.055(2) 0.0012(13) 0.0201(15) -0.0149(15)
C47 0.0184(11) 0.0166(12) 0.0198(12) -0.0033(9) 0.0052(9) 0.0018(9)
C48 0.0227(12) 0.0198(13) 0.0236(13) 0.0012(10) 0.0070(10) 0.0015(10)
C49 0.0185(12) 0.0268(14) 0.0330(15) 0.0014(10) 0.0038(11) 0.0039(11)
C50 0.0198(12) 0.0272(14) 0.0353(15) -0.0042(11) 0.0007(11) 0.0001(12)
C51 0.0251(13) 0.0199(13) 0.0311(14) -0.0030(10) 0.0046(11) -0.0023(11)
C52 0.0206(12) 0.0177(12) 0.0231(12) -0.0009(10) 0.0056(10) 0.0024(10)
C53 0.0289(13) 0.0214(13) 0.0274(13) -0.0014(10) 0.0103(11) -0.0059(10)
C54 0.0323(15) 0.0346(16) 0.0348(15) 0.0053(12) 0.0125(12) -0.0083(12)

loop_
_atom_type_symbol
_atom_type_description
_atom_type_scat_dispersion_real
_atom_type_scat_dispersion_imag
_atom_type_scat_source
C C 0.0033 0.0016 'International Tables Vol C Tables 4.2.6.8 and 6.1.1.4'
H H 0.0000 0.0000 'International Tables Vol C Tables 4.2.6.8 and 6.1.1.4'
Br Br -0.2901 2.4595 'International Tables Vol C Tables 4.2.6.8 and 6.1.1.4'
N N 0.0061 0.0033 'International Tables Vol C Tables 4.2.6.8 and 6.1.1.4'
O O 0.0106 0.0060 'International Tables Vol C Tables 4.2.6.8 and 6.1.1.4'
Rh Rh -1.1178 0.9187 'International Tables Vol C Tables 4.2.6.8 and 6.1.1.4'

loop_
_geom_angle_atom_site_label_1
_geom_angle_atom_site_label_2
_geom_angle_atom_site_label_3
_geom_angle
_geom_angle_publ_flag
C1 Rh1 C4 91.67(9) yes
C1 Rh1 C7 153.69(11) yes
C11 Rh1 C7 97.98(11) ?
C4 Rh1 C7 81.86(10) ?
C1 Rh1 C8 171.40(11) yes
C1 Rh1 C11 92.41(10) yes
C11 Rh1 C8 82.81(11) ?
C4 Rh1 C8 89.02(10) ?
C7 Rh1 C8 34.80(12) ?
C1 Rh1 Br1 87.89(6) ?
C11 Rh1 Br1 154.99(7) ?
C4 Rh1 Br1 166.45(6) ?
C7 Rh1 Br1 92.58(8) ?
C8 Rh1 Br1 93.43(8) ?
C17A O1A C18A 121.0(4) ?
C17B O1B C18B 120.2(10) ?
C25 O2 C26 118.5(2) ?
C1 N1 C12A 124.7(4) yes
C1 N2 C20 120.79(19) yes
C2 N1 C12A 120.8(4) yes
C11 Rh1 C4 38.56(9) yes
C1 N1 C2 114.5(2) ?
C1 N1 C12B 117.6(8) ?
C1 N2 C3 113.8(2) ?
C2 N1 C12B 127.9(8) ?
C20 N2 C3 121.60(19) yes
N1 C1 N2 106.9(2) yes
N1 C1 Rh1 130.22(17) yes
N2 C1 Rh1 122.79(17) yes
N1 C2 C3 101.7(2) ?
N1 C2 H2A 111.4 ?
C3 C2 H2A 111.4 ?
N1 C2 H2B 111.4 ?
C3 C2 H2B 111.4 ?
H2A C2 H2B 109.3 ?
N2 C3 C2 103.0(2) ?
N2 C3 H3A 111.2 ?
C2 C3 H3A 111.2 ?
N2 C3 H3B 111.2 ?
C2 C3 H3B 111.2 ?
H3A C3 H3B 109.1 ?
C11 C4 C5 124.5(2) ?
C11 C4 Rh1 68.99(14) ?
C5 C4 Rh1 112.46(17) ?
C11 C4 H4 114.2 ?
C5 C4 H4 114.2 ?
Rh1 C4 H4 114.2 ?
C6 C5 C4 112.6(2) ?
C6 C5 H5A 109.1 ?
C4 C5 H5A 109.1 ?
C6 C5 H5B 109.1 ?
C4 C5 H5B 109.1 ?
H5A C5 H5B 107.8 ?
C5 C6 C7 113.4(3) ?
C5 C6 H6A 108.9 ?
C7 C6 H6A 108.9 ?
C5 C6 H6B 108.9 ?
C7 C6 H6B 108.9 ?
H6A C6 H6B 107.7 ?
C8 C7 C6 126.9(3) ?
C8 C7 Rh1 73.60(18) ?
C6 C7 Rh1 105.77(19) ?
C8 C7 H7 114.0 ?
C6 C7 H7 114.0 ?
Rh1 C7 H7 114.0 ?
C7 C8 C9 125.0(3) ?
C7 C8 Rh1 71.60(16) ?
C9 C8 Rh1 109.7(2) ?
C7 C8 H8 114.2 ?
C9 C8 H8 114.2 ?
Rh1 C8 H8 114.2 ?
C8 C9 C10 112.2(2) ?
C8 C9 H9A 109.2 ?
C10 C9 H9A 109.2 ?
C8 C9 H9B 109.2 ?
C10 C9 H9B 109.2 ?
H9A C9 H9B 107.9 ?
C11 C10 C9 114.5(2) ?
C11 C10 H10A 108.6 ?
C9 C10 H10A 108.6 ?
C11 C10 H10B 108.6 ?
C9 C10 H10B 108.6 ?
H10A C10 H10B 107.6 ?
C4 C11 C10 124.4(2) ?
C4 C11 Rh1 72.45(14) ?
C10 C11 Rh1 108.85(19) ?
C4 C11 H11 114.4 ?
C10 C11 H11 114.4 ?
Rh1 C11 H11 114.4 ?
N1 C12A C17A 117.4(5) ?
N1 C12A C13A 121.1(6) ?
C17A C12A C13A 121.3(5) ?
C14A C13A C12A 120.4(6) ?
C14A C13A H13A 119.8 ?
C12A C13A H13A 119.8 ?
C15A C14A C13A 118.2(5) ?
C15A C14A H14A 120.9 ?
C13A C14A H14A 120.9 ?
C14A C15A C16A 122.2(5) ?
C14A C15A H15A 118.9 ?
C16A C15A H15A 118.9 ?
C15A C16A C17A 120.3(5) ?
C15A C16A H16A 119.9 ?
C17A C16A H16A 119.9 ?
O1A C17A C12A 117.4(5) ?
O1A C17A C16A 125.0(5) ?
C12A C17A C16A 117.6(5) ?
O1A C18A C19A 110.7(4) ?
O1A C18A H18A 109.5 ?
C19A C18A H18A 109.5 ?
O1A C18A H18B 109.5 ?
C19A C18A H18B 109.5 ?
H18A C18A H18B 108.1 ?
C18A C19A H19A 109.5 ?
C18A C19A H19B 109.5 ?
H19A C19A H19B 109.5 ?
C18A C19A H19C 109.5 ?
H19A C19A H19C 109.5 ?
H19B C19A H19C 109.5 ?
C13B C12B C17B 121.3(15) ?
C13B C12B N1 118.4(16) ?
C17B C12B N1 120.2(15) ?
C14B C13B C12B 120.2(16) ?
C14B C13B H13B 119.9 ?
C12B C13B H13B 119.9 ?
C15B C14B C13B 118.1(14) ?
C15B C14B H14B 121.0 ?
C13B C14B H14B 121.0 ?
C14B C15B C16B 122.7(14) ?
C14B C15B H15B 118.6 ?
C16B C15B H15B 118.6 ?
C15B C16B C17B 120.6(12) ?
C15B C16B H16B 119.7 ?
C17B C16B H16B 119.7 ?
O1B C17B C16B 125.8(12) ?
O1B C17B C12B 116.9(13) ?
C16B C17B C12B 117.1(12) ?
O1B C18B C19B 110.0(10) ?
O1B C18B H18C 109.7 ?
C19B C18B H18C 109.7 ?
O1B C18B H18D 109.7 ?
C19B C18B H18D 109.7 ?
H18C C18B H18D 108.2 ?
C18B C19B H19D 109.5 ?
C18B C19B H19E 109.5 ?
H19D C19B H19E 109.5 ?
C18B C19B H19F 109.5 ?
H19D C19B H19F 109.5 ?
H19E C19B H19F 109.5 ?
C21 C20 C25 120.6(2) ?
C21 C20 N2 120.9(2) ?
C25 C20 N2 118.5(2) ?
C20 C21 C22 118.8(3) ?
C20 C21 H21 120.6 ?
C22 C21 H21 120.6 ?
C23 C22 C21 120.6(3) ?
C23 C22 H22 119.7 ?
C21 C22 H22 119.7 ?
C24 C23 C22 121.4(3) ?
C24 C23 H23 119.3 ?
C22 C23 H23 119.3 ?
C23 C24 C25 118.2(3) ?
C23 C24 H24 120.9 ?
C25 C24 H24 120.9 ?
O2 C25 C24 124.3(2) ?
O2 C25 C20 115.3(2) ?
C24 C25 C20 120.4(2) ?
O2 C26 C27 106.2(3) ?
O2 C26 H26A 110.5 ?
C27 C26 H26A 110.5 ?
O2 C26 H26B 110.5 ?
C27 C26 H26B 110.5 ?
H26A C26 H26B 108.7 ?
C26 C27 H27A 109.5 ?
C26 C27 H27B 109.5 ?
H27A C27 H27B 109.5 ?
C26 C27 H27C 109.5 ?
H27A C27 H27C 109.5 ?
H27B C27 H27C 109.5 ?
C28 Rh2 C31 92.99(9) yes
C38 Rh2 C31 38.59(10) ?
C28 Rh2 C34 157.62(10) yes
C38 Rh2 C34 96.22(10) ?
C31 Rh2 C34 81.64(10) ?
C28 Rh2 C35 166.22(10) yes
C28 Rh2 C38 92.81(9) yes
C38 Rh2 C35 80.44(10) ?
C31 Rh2 C35 89.18(10) ?
C34 Rh2 C35 36.11(10) ?
C28 Rh2 Br2 86.98(6) ?
C38 Rh2 Br2 157.48(7) ?
C31 Rh2 Br2 163.94(7) ?
C34 Rh2 Br2 92.31(7) ?
C35 Rh2 Br2 94.67(7) ?
C44 O3 C45 119.0(2) ?
C52 O4 C53 117.69(19) ?
C28 N3 C39 122.66(19) yes
C28 N3 C29 113.35(19) ?
C28 N4 C47 122.61(19) yes
C28 N4 C30 114.64(18) ?
C39 N3 C29 123.72(18) yes
C47 N4 C30 122.11(19) yes
N3 C28 N4 107.3(2) yes
N3 C28 Rh2 127.04(17) yes
N4 C28 Rh2 125.67(16) yes
N3 C29 C30 103.05(18) ?
N3 C29 H29A 111.2 ?
C30 C29 H29A 111.2 ?
N3 C29 H29B 111.2 ?
C30 C29 H29B 111.2 ?
H29A C29 H29B 109.1 ?
N4 C30 C29 100.90(18) ?
N4 C30 H30A 111.6 ?
C29 C30 H30A 111.6 ?
N4 C30 H30B 111.6 ?
C29 C30 H30B 111.6 ?
H30A C30 H30B 109.4 ?
C38 C31 C32 123.3(2) ?
C38 C31 Rh2 69.28(14) ?
C32 C31 Rh2 113.63(16) ?
C38 C31 H31 114.2 ?
C32 C31 H31 114.2 ?
Rh2 C31 H31 114.2 ?
C33 C32 C31 111.3(2) ?
C33 C32 H32A 109.4 ?
C31 C32 H32A 109.4 ?
C33 C32 H32B 109.4 ?
C31 C32 H32B 109.4 ?
H32A C32 H32B 108.0 ?
C32 C33 C34 114.4(2) ?
C32 C33 H33A 108.7 ?
C34 C33 H33A 108.7 ?
C32 C33 H33B 108.7 ?
C34 C33 H33B 108.7 ?
H33A C33 H33B 107.6 ?
C35 C34 C33 126.7(3) ?
C35 C34 Rh2 74.12(14) ?
C33 C34 Rh2 106.63(16) ?
C35 C34 H34 113.8 ?
C33 C34 H34 113.8 ?
Rh2 C34 H34 113.8 ?
C34 C35 C36 123.5(3) ?
C34 C35 Rh2 69.77(14) ?
C36 C35 Rh2 111.74(17) ?
C34 C35 H35 114.5 ?
C36 C35 H35 114.5 ?
Rh2 C35 H35 114.5 ?
C35 C36 C37 111.1(2) ?
C35 C36 H36A 109.4 ?
C37 C36 H36A 109.4 ?
C35 C36 H36B 109.4 ?
C37 C36 H36B 109.4 ?
H36A C36 H36B 108.0 ?
C36 C37 C38 114.3(2) ?
C36 C37 H37A 108.7 ?
C38 C37 H37A 108.7 ?
C36 C37 H37B 108.7 ?
C38 C37 H37B 108.7 ?
H37A C37 H37B 107.6 ?
C31 C38 C37 126.5(2) ?
C31 C38 Rh2 72.14(14) ?
C37 C38 Rh2 110.46(17) ?
C31 C38 H38 113.4 ?
C37 C38 H38 113.4 ?
Rh2 C38 H38 113.4 ?
C40 C39 C44 120.3(2) ?
C40 C39 N3 122.6(2) ?
C44 C39 N3 117.1(2) ?
C41 C40 C39 120.9(2) ?
C41 C40 H40 119.6 ?
C39 C40 H40 119.6 ?
C42 C41 C40 118.7(2) ?
C42 C41 H41 120.6 ?
C40 C41 H41 120.6 ?
C41 C42 C43 121.0(2) ?
C41 C42 H42 119.5 ?
C43 C42 H42 119.5 ?
C44 C43 C42 120.4(2) ?
C44 C43 H43 119.8 ?
C42 C43 H43 119.8 ?
O3 C44 C43 126.2(2) ?
O3 C44 C39 115.0(2) ?
C43 C44 C39 118.7(2) ?
O3 C45 C46 107.3(2) ?
O3 C45 H45A 110.2 ?
C46 C45 H45A 110.2 ?
O3 C45 H45B 110.2 ?
C46 C45 H45B 110.2 ?
H45A C45 H45B 108.5 ?
C45 C46 H46A 109.5 ?
C45 C46 H46B 109.5 ?
H46A C46 H46B 109.5 ?
C45 C46 H46C 109.5 ?
H46A C46 H46C 109.5 ?
H46B C46 H46C 109.5 ?
C48 C47 C52 120.8(2) ?
C48 C47 N4 118.3(2) ?
C52 C47 N4 120.8(2) ?
C47 C48 C49 119.1(2) ?
C47 C48 H48 120.5 ?
C49 C48 H48 120.5 ?
C48 C49 C50 120.0(2) ?
C48 C49 H49 120.0 ?
C50 C49 H49 120.0 ?
C51 C50 C49 121.7(2) ?
C51 C50 H50 119.2 ?
C49 C50 H50 119.2 ?
C50 C51 C52 118.2(3) ?
C50 C51 H51 120.9 ?
C52 C51 H51 120.9 ?
O4 C52 C51 123.2(2) ?
O4 C52 C47 116.6(2) ?
C51 C52 C47 120.2(2) ?
O4 C53 C54 107.1(2) ?
O4 C53 H53A 110.3 ?
C54 C53 H53A 110.3 ?
O4 C53 H53B 110.3 ?
C54 C53 H53B 110.3 ?
H53A C53 H53B 108.5 ?
C53 C54 H54A 109.5 ?
C53 C54 H54B 109.5 ?
H54A C54 H54B 109.5 ?
C53 C54 H54C 109.5 ?
H54A C54 H54C 109.5 ?
H54B C54 H54C 109.5 ?

loop_
_geom_bond_atom_site_label_1
_geom_bond_atom_site_label_2
_geom_bond_site_symmetry_2
_geom_bond_distance
_geom_bond_publ_flag
Rh1 Br1 . 2.5722(3) yes
Rh1 C1 . 2.039(2) ?
Rh1 C4 . 2.168(2) yes
Rh1 C7 . 2.249(3) yes
Rh1 C8 . 2.274(3) yes
Rh1 C11 . 2.123(2) yes
O1A C17A . 1.379(6) ?
O1A C18A . 1.452(5) ?
O1B C17B . 1.389(17) ?
O1B C18B . 1.447(14) ?
O2 C25 . 1.374(3) ?
O2 C26 . 1.469(3) ?
N1 C1 . 1.354(3) ?
N1 C12A . 1.391(8) ?
N1 C2 . 1.514(3) ?
N1 C12B . 1.55(2) ?
N2 C1 . 1.358(3) ?
N2 C20 . 1.455(3) ?
N2 C3 . 1.508(3) yes
C2 C3 . 1.533(4) yes
C2 H2A . 0.9700 ?
C2 H2B . 0.9700 ?
C3 H3A . 0.9700 ?
C3 H3B . 0.9700 ?
C4 C11 . 1.418(3) yes
C4 C5 . 1.548(4) ?
C4 H4 . 0.9800 ?
C5 C6 . 1.537(4) ?
C5 H5A . 0.9700 ?
C5 H5B . 0.9700 ?
C6 C7 . 1.543(5) ?
C6 H6A . 0.9700 ?
C6 H6B . 0.9700 ?
C7 C8 . 1.353(5) yes
C7 H7 . 0.9800 ?
C8 C9 . 1.527(4) ?
C8 H8 . 0.9800 ?
C9 C10 . 1.578(5) ?
C9 H9A . 0.9700 ?
C9 H9B . 0.9700 ?
C10 C11 . 1.533(4) ?
C10 H10A . 0.9700 ?
C10 H10B . 0.9700 ?
C11 H11 . 0.9800 ?
C12A C17A . 1.409(6) ?
C12A C13A . 1.412(6) ?
C13A C14A . 1.400(6) ?
C13A H13A . 0.9300 ?
C14A C15A . 1.387(7) ?
C14A H14A . 0.9300 ?
C15A C16A . 1.402(7) ?
C15A H15A . 0.9300 ?
C16A C17A . 1.412(6) ?
C16A H16A . 0.9300 ?
C18A C19A . 1.525(8) ?
C18A H18A . 0.9700 ?
C18A H18B . 0.9700 ?
C19A H19A . 0.9600 ?
C19A H19B . 0.9600 ?
C19A H19C . 0.9600 ?
C12B C13B . 1.413(14) ?
C12B C17B . 1.421(14) ?
C13B C14B . 1.400(14) ?
C13B H13B . 0.9300 ?
C14B C15B . 1.387(14) ?
C14B H14B . 0.9300 ?
C15B C16B . 1.389(13) ?
C15B H15B . 0.9300 ?
C16B C17B . 1.409(13) ?
C16B H16B . 0.9300 ?
C18B C19B . 1.494(14) ?
C18B H18C . 0.9700 ?
C18B H18D . 0.9700 ?
C19B H19D . 0.9600 ?
C19B H19E . 0.9600 ?
C19B H19F . 0.9600 ?
C20 C21 . 1.397(4) ?
C20 C25 . 1.428(4) ?
C21 C22 . 1.412(4) ?
C21 H21 . 0.9300 ?
C22 C23 . 1.406(5) ?
C22 H22 . 0.9300 ?
C23 C24 . 1.401(4) ?
C23 H23 . 0.9300 ?
C24 C25 . 1.417(4) ?
C24 H24 . 0.9300 ?
C26 C27 . 1.511(5) ?
C26 H26A . 0.9700 ?
C26 H26B . 0.9700 ?
C27 H27A . 0.9600 ?
C27 H27B . 0.9600 ?
C27 H27C . 0.9600 ?
Rh2 Br2 . 2.5627(3) yes
Rh2 C28 . 2.042(2) ?
Rh2 C31 . 2.169(2) yes
Rh2 C34 . 2.218(2) yes
Rh2 C35 . 2.274(2) yes
Rh2 C38 . 2.132(2) yes
O3 C44 . 1.393(3) ?
O3 C45 . 1.437(3) ?
O4 C52 . 1.370(3) ?
O4 C53 . 1.475(3) ?
N3 C28 . 1.348(3) ?
N3 C39 . 1.444(3) ?
N3 C29 . 1.503(3) ?
N4 C28 . 1.361(3) ?
N4 C47 . 1.439(3) ?
N4 C30 . 1.497(3) yes
C29 C30 . 1.549(3) yes
C29 H29A . 0.9700 ?
C29 H29B . 0.9700 ?
C30 H30A . 0.9700 ?
C30 H30B . 0.9700 ?
C31 C38 . 1.421(4) yes
C31 C32 . 1.544(3) ?
C31 H31 . 0.9800 ?
C32 C33 . 1.543(4) ?
C32 H32A . 0.9700 ?
C32 H32B . 0.9700 ?
C33 C34 . 1.544(4) ?
C33 H33A . 0.9700 ?
C33 H33B . 0.9700 ?
C34 C35 . 1.393(4) yes
C34 H34 . 0.9800 ?
C35 C36 . 1.531(4) ?
C35 H35 . 0.9800 ?
C36 C37 . 1.531(4) ?
C36 H36A . 0.9700 ?
C36 H36B . 0.9700 ?
C37 C38 . 1.542(4) ?
C37 H37A . 0.9700 ?
C37 H37B . 0.9700 ?
C38 H38 . 0.9800 ?
C39 C40 . 1.411(4) ?
C39 C44 . 1.412(3) ?
C40 C41 . 1.411(4) ?
C40 H40 . 0.9300 ?
C41 C42 . 1.391(4) ?
C41 H41 . 0.9300 ?
C42 C43 . 1.420(4) ?
C42 H42 . 0.9300 ?
C43 C44 . 1.407(4) ?
C43 H43 . 0.9300 ?
C45 C46 . 1.538(4) ?
C45 H45A . 0.9700 ?
C45 H45B . 0.9700 ?
C46 H46A . 0.9600 ?
C46 H46B . 0.9600 ?
C46 H46C . 0.9600 ?
C47 C48 . 1.389(3) ?
C47 C52 . 1.428(3) ?
C48 C49 . 1.396(4) ?
C48 H48 . 0.9300 ?
C49 C50 . 1.415(4) ?
C49 H49 . 0.9300 ?
C50 C51 . 1.396(4) ?
C50 H50 . 0.9300 ?
C51 C52 . 1.400(3) ?
C51 H51 . 0.9300 ?
C53 C54 . 1.505(4) ?
C53 H53A . 0.9700 ?
C53 H53B . 0.9700 ?
C54 H54A . 0.9600 ?
C54 H54B . 0.9600 ?
C54 H54C . 0.9600 ?

loop_
_geom_hbond_atom_site_label_D
_geom_hbond_atom_site_label_H
_geom_hbond_atom_site_label_A
_geom_hbond_site_symmetry_A
_geom_hbond_distance_DH
_geom_hbond_distance_HA
_geom_hbond_distance_DA
_geom_hbond_angle_DHA
C2 H2B O1A . 0.97 2.20 2.795(6) 118
C3 H3A O2 . 0.97 2.51 3.030(4) 114
C16B H16B Br2 1_655 0.93 2.88 3.798(2) 167
C29 H29B O3 . 0.97 2.49 3.007(4) 113
C30 H30A O4 . 0.97 2.60 3.121(3) 114
C43 H43 Br1 . 0.93 2.83 3.745(3) 167

loop_
_geom_torsion_atom_site_label_1
_geom_torsion_atom_site_label_2
_geom_torsion_atom_site_label_3
_geom_torsion_atom_site_label_4
_geom_torsion
C12A N1 C1 N2 -178.3(4)
C2 N1 C1 N2 2.2(3)
C12B N1 C1 N2 -179.0(9)
C12A N1 C1 Rh1 -1.0(5)
C2 N1 C1 Rh1 179.64(18)
C12B N1 C1 Rh1 -1.6(9)
C20 N2 C1 N1 -160.5(2)
C3 N2 C1 N1 -2.1(3)
C20 N2 C1 Rh1 21.9(3)
C3 N2 C1 Rh1 -179.69(17)
C11 Rh1 C1 N1 62.0(2)
C4 Rh1 C1 N1 100.6(2)
C7 Rh1 C1 N1 175.5(2)
Br1 Rh1 C1 N1 -92.9(2)
C11 Rh1 C1 N2 -120.9(2)
C4 Rh1 C1 N2 -82.4(2)
C7 Rh1 C1 N2 -7.5(3)
Br1 Rh1 C1 N2 84.08(19)
C1 N1 C2 C3 -1.5(3)
C12A N1 C2 C3 179.0(4)
C12B N1 C2 C3 179.8(10)
C1 N2 C3 C2 1.1(3)
C20 N2 C3 C2 159.3(2)
N1 C2 C3 N2 0.2(3)
C1 Rh1 C4 C11 -91.77(16)
C7 Rh1 C4 C11 113.85(17)
C8 Rh1 C4 C11 79.66(17)
Br1 Rh1 C4 C11 -179.7(2)
C1 Rh1 C4 C5 148.40(17)
C11 Rh1 C4 C5 -119.8(2)
C7 Rh1 C4 C5 -5.98(18)
C8 Rh1 C4 C5 -40.17(19)
Br1 Rh1 C4 C5 60.5(4)
C11 C4 C5 C6 -93.8(3)
Rh1 C4 C5 C6 -14.6(3)
C4 C5 C6 C7 37.8(3)
C5 C6 C7 C8 40.7(4)
C5 C6 C7 Rh1 -40.4(3)
C1 Rh1 C7 C8 -177.2(2)
C11 Rh1 C7 C8 -64.96(19)
C4 Rh1 C7 C8 -100.11(19)
Br1 Rh1 C7 C8 92.31(18)
C1 Rh1 C7 C6 -52.6(3)
C11 Rh1 C7 C6 59.6(2)
C4 Rh1 C7 C6 24.5(2)
C8 Rh1 C7 C6 124.6(3)
Br1 Rh1 C7 C6 -143.09(19)
C6 C7 C8 C9 3.9(5)
Rh1 C7 C8 C9 101.6(3)
C6 C7 C8 Rh1 -97.6(3)
C11 Rh1 C8 C7 115.26(19)
C4 Rh1 C8 C7 77.08(19)
Br1 Rh1 C8 C7 -89.58(18)
C11 Rh1 C8 C9 -6.3(2)
C4 Rh1 C8 C9 -44.5(2)
C7 Rh1 C8 C9 -121.6(3)
Br1 Rh1 C8 C9 148.9(2)
C7 C8 C9 C10 -93.3(4)
Rh1 C8 C9 C10 -12.4(3)
C8 C9 C10 C11 34.1(4)
C5 C4 C11 C10 2.3(4)
Rh1 C4 C11 C10 -101.2(3)
C5 C4 C11 Rh1 103.5(2)
C9 C10 C11 C4 42.6(4)
C9 C10 C11 Rh1 -38.6(3)
C1 Rh1 C11 C4 89.66(16)
C7 Rh1 C11 C4 -66.10(17)
C8 Rh1 C11 C4 -97.51(17)
Br1 Rh1 C11 C4 179.83(13)
C1 Rh1 C11 C10 -149.10(19)
C4 Rh1 C11 C10 121.2(3)
C7 Rh1 C11 C10 55.1(2)
C8 Rh1 C11 C10 23.7(2)
Br1 Rh1 C11 C10 -58.9(3)
C1 N1 C12A C17A -124.3(4)
C2 N1 C12A C17A 55.1(6)
C12B N1 C12A C17A -120(9)
C1 N1 C12A C13A 50.6(5)
C2 N1 C12A C13A -130.0(4)
C12B N1 C12A C13A 55(9)
N1 C12A C13A C14A -174.9(6)
C17A C12A C13A C14A -0.2(2)
C12A C13A C14A C15A -0.1(2)
C13A C14A C15A C16A 0.1(4)
C14A C15A C16A C17A 0.1(6)
C18A O1A C17A C12A 177.4(5)
C18A O1A C17A C16A -0.2(7)
N1 C12A C17A O1A -2.5(7)
C13A C12A C17A O1A -177.4(4)
N1 C12A C17A C16A 175.3(5)
C13A C12A C17A C16A 0.4(4)
C15A C16A C17A O1A 177.2(5)
C15A C16A C17A C12A -0.4(5)
C17A O1A C18A C19A -81.2(6)
C1 N1 C12B C13B 65.8(10)
C12A N1 C12B C13B -110(9)
C2 N1 C12B C13B -115.6(9)
C1 N1 C12B C17B -118.9(11)
C12A N1 C12B C17B 65(8)
C2 N1 C12B C17B 59.7(16)
C17B C12B C13B C14B -0.1(3)
N1 C12B C13B C14B 175.2(15)
C12B C13B C14B C15B 0.0(3)
C13B C14B C15B C16B 0.1(6)
C14B C15B C16B C17B 0.0(8)
C18B O1B C17B C16B 4.2(19)
C18B O1B C17B C12B 178.2(13)
C15B C16B C17B O1B 173.9(14)
C15B C16B C17B C12B -0.1(8)
C13B C12B C17B O1B -174.4(12)
N1 C12B C17B O1B 10.4(16)
C13B C12B C17B C16B 0.1(6)
N1 C12B C17B C16B -175.0(15)
C17B O1B C18B C19B -167.5(14)
C1 N2 C20 C21 -87.6(3)
C3 N2 C20 C21 115.6(3)
C1 N2 C20 C25 90.7(3)
C3 N2 C20 C25 -66.0(3)
C25 C20 C21 C22 -0.7(4)
N2 C20 C21 C22 177.6(2)
C20 C21 C22 C23 0.0(4)
C21 C22 C23 C24 0.4(4)
C22 C23 C24 C25 -0.2(4)
C26 O2 C25 C24 11.6(4)
C26 O2 C25 C20 -167.4(2)
C23 C24 C25 O2 -179.4(2)
C23 C24 C25 C20 -0.5(4)
C21 C20 C25 O2 180.0(2)
N2 C20 C25 O2 1.6(3)
C21 C20 C25 C24 1.0(4)
N2 C20 C25 C24 -177.4(2)
C25 O2 C26 C27 173.2(2)
C39 N3 C28 N4 172.7(2)
C29 N3 C28 N4 -1.5(3)
C39 N3 C28 Rh2 -8.6(3)
C29 N3 C28 Rh2 177.22(16)
C47 N4 C28 N3 -175.7(2)
C30 N4 C28 N3 -4.7(3)
C47 N4 C28 Rh2 5.6(3)
C30 N4 C28 Rh2 176.53(16)
C38 Rh2 C28 N3 70.7(2)
C31 Rh2 C28 N3 109.3(2)
C34 Rh2 C28 N3 -175.5(2)
C35 Rh2 C28 N3 10.6(5)
Br2 Rh2 C28 N3 -86.74(19)
C38 Rh2 C28 N4 -110.8(2)
C31 Rh2 C28 N4 -72.2(2)
C34 Rh2 C28 N4 3.0(4)
C35 Rh2 C28 N4 -170.9(3)
Br2 Rh2 C28 N4 91.76(19)
C28 N3 C29 C30 6.6(3)
C39 N3 C29 C30 -167.6(2)
C28 N4 C30 C29 8.4(3)
C47 N4 C30 C29 179.4(2)
N3 C29 C30 N4 -8.2(2)
C28 Rh2 C31 C38 -90.75(15)
C34 Rh2 C31 C38 111.08(16)
C35 Rh2 C31 C38 75.63(16)
Br2 Rh2 C31 C38 179.78(19)
C28 Rh2 C31 C32 150.89(19)
C38 Rh2 C31 C32 -118.4(3)
C34 Rh2 C31 C32 -7.27(19)
C35 Rh2 C31 C32 -42.7(2)
Br2 Rh2 C31 C32 61.4(3)
C38 C31 C32 C33 -91.6(3)
Rh2 C31 C32 C33 -11.7(3)
C31 C32 C33 C34 34.3(4)
C32 C33 C34 C35 43.5(4)
C32 C33 C34 Rh2 -38.8(3)
C28 Rh2 C34 C35 -177.6(2)
C38 Rh2 C34 C35 -64.36(17)
C31 Rh2 C34 C35 -100.19(17)
Br2 Rh2 C34 C35 94.76(16)
C28 Rh2 C34 C33 -53.3(3)
C38 Rh2 C34 C33 60.0(2)
C31 Rh2 C34 C33 24.12(19)
C35 Rh2 C34 C33 124.3(3)
Br2 Rh2 C34 C33 -140.93(18)
C33 C34 C35 C36 4.1(4)
Rh2 C34 C35 C36 103.3(2)
C33 C34 C35 Rh2 -99.2(2)
C28 Rh2 C35 C34 176.1(3)
C38 Rh2 C35 C34 114.65(17)
C31 Rh2 C35 C34 76.87(17)
Br2 Rh2 C35 C34 -87.51(16)
C28 Rh2 C35 C36 57.0(5)
C38 Rh2 C35 C36 -4.4(2)
C31 Rh2 C35 C36 -42.2(2)
C34 Rh2 C35 C36 -119.1(3)
Br2 Rh2 C35 C36 153.40(19)
C34 C35 C36 C37 -94.1(3)
Rh2 C35 C36 C37 -14.6(3)
C35 C36 C37 C38 34.8(4)
C32 C31 C38 C37 2.7(4)
Rh2 C31 C38 C37 -102.6(3)
C32 C31 C38 Rh2 105.3(2)
C36 C37 C38 C31 43.8(4)
C36 C37 C38 Rh2 -38.7(3)
C28 Rh2 C38 C31 91.28(15)
C34 Rh2 C38 C31 -68.22(16)
C35 Rh2 C38 C31 -100.82(16)
Br2 Rh2 C38 C31 -179.84(13)
C28 Rh2 C38 C37 -145.61(19)
C31 Rh2 C38 C37 123.1(3)
C34 Rh2 C38 C37 54.9(2)
C35 Rh2 C38 C37 22.30(18)
Br2 Rh2 C38 C37 -56.7(3)
C28 N3 C39 C40 70.3(3)
C29 N3 C39 C40 -116.1(3)
C28 N3 C39 C44 -106.6(3)
C29 N3 C39 C44 67.0(3)
C44 C39 C40 C41 -0.2(4)
N3 C39 C40 C41 -177.0(2)
C39 C40 C41 C42 -0.3(4)
C40 C41 C42 C43 0.3(4)
C41 C42 C43 C44 0.1(4)
C45 O3 C44 C43 0.7(4)
C45 O3 C44 C39 178.8(2)
C42 C43 C44 O3 177.6(2)
C42 C43 C44 C39 -0.5(4)
C40 C39 C44 O3 -177.8(2)
N3 C39 C44 O3 -0.8(3)
C40 C39 C44 C43 0.6(4)
N3 C39 C44 C43 177.5(2)
C44 O3 C45 C46 -169.1(2)
C28 N4 C47 C48 -74.5(3)
C30 N4 C47 C48 115.2(3)
C28 N4 C47 C52 103.1(3)
C30 N4 C47 C52 -67.2(3)
C52 C47 C48 C49 0.2(4)
N4 C47 C48 C49 177.8(2)
C47 C48 C49 C50 -1.5(4)
C48 C49 C50 C51 1.0(4)
C49 C50 C51 C52 0.9(4)
C53 O4 C52 C51 5.1(4)
C53 O4 C52 C47 -174.2(2)
C50 C51 C52 O4 178.6(2)
C50 C51 C52 C47 -2.2(4)
C48 C47 C52 O4 -179.0(2)
N4 C47 C52 O4 3.4(3)
C48 C47 C52 C51 1.7(4)
N4 C47 C52 C51 -175.8(2)
C52 O4 C53 C54 -175.9(2)
